data_7152112
loop_
_publ_author_name
'Zhou, Rong'
'Wang, Jianfang'
'Tian, Junjun'
'He, Zhengjie'

_publ_section_title
;
 Phosphine-catalyzed [4 + 2] annulation and vinylogous addition reactions
 between 1,4-dien-3-ones and 1,1-dicyanoalkenes.
;
_journal_issue 4
_journal_name_full 'Organic &amp; biomolecular chemistry'
_journal_page_first 773
_journal_page_last 781
_journal_paper_doi 10.1039/c1ob06187a
_journal_volume 10
_journal_year 2012
_chemical_formula_sum 'C30 H22 F2 N2 O'
_chemical_formula_weight 464.50
_chemical_name_systematic
;
?
;
_space_group_IT_number 9
_symmetry_cell_setting monoclinic
_symmetry_space_group_name_Hall 'C -2yc'
_symmetry_space_group_name_H-M 'C 1 c 1'
_atom_sites_solution_hydrogens geom
_atom_sites_solution_primary direct
_atom_sites_solution_secondary difmap
_audit_creation_method SHELXL-97
_cell_angle_alpha 90.00
_cell_angle_beta 103.208(10)
_cell_angle_gamma 90.00
_cell_formula_units_Z 4
_cell_length_a 12.828(2)
_cell_length_b 11.141(2)
_cell_length_c 16.665(3)
_cell_measurement_reflns_used 4218
_cell_measurement_temperature 113(2)
_cell_measurement_theta_max 27.9
_cell_measurement_theta_min 2.4
_cell_volume 2318.7(7)
_computing_cell_refinement CrystalClear
_computing_data_collection CrystalClear
_computing_data_reduction CrystalClear
_computing_molecular_graphics 'Bruker SHELXTL'
_computing_publication_material 'CrystalStructure 3.8'
_computing_structure_refinement 'SHELXL-97 (Sheldrick, 1997)'
_computing_structure_solution 'SHELXS-97 (Sheldrick, 1990)'
_diffrn_ambient_temperature 113(2)
_diffrn_detector_area_resol_mean 14.63
_diffrn_measured_fraction_theta_full 0.998
_diffrn_measured_fraction_theta_max 0.998
_diffrn_measurement_device_type 'Rigaku Saturn CCD area detector'
_diffrn_measurement_method '\w and \f scans'
_diffrn_radiation_monochromator multilayer
_diffrn_radiation_source 'rotating anode'
_diffrn_radiation_type MoK\a
_diffrn_radiation_wavelength 0.71073
_diffrn_reflns_av_R_equivalents 0.0302
_diffrn_reflns_av_sigmaI/netI 0.0484
_diffrn_reflns_limit_h_max 16
_diffrn_reflns_limit_h_min -13
_diffrn_reflns_limit_k_max 13
_diffrn_reflns_limit_k_min -14
_diffrn_reflns_limit_l_max 21
_diffrn_reflns_limit_l_min -21
_diffrn_reflns_number 11067
_diffrn_reflns_theta_full 27.87
_diffrn_reflns_theta_max 27.87
_diffrn_reflns_theta_min 2.45
_diffrn_standards_decay_% 0
_diffrn_standards_interval_count 0
_diffrn_standards_interval_time 0
_diffrn_standards_number 0
_exptl_absorpt_coefficient_mu 0.092
_exptl_absorpt_correction_T_max 0.9890
_exptl_absorpt_correction_T_min 0.9818
_exptl_absorpt_correction_type multi-scan
_exptl_absorpt_process_details CrystalClear
_exptl_crystal_colour Colorless
_exptl_crystal_density_diffrn 1.331
_exptl_crystal_density_meas 0
_exptl_crystal_density_method 'not measured'
_exptl_crystal_description Prism
_exptl_crystal_F_000 968
_exptl_crystal_size_max 0.20
_exptl_crystal_size_mid 0.18
_exptl_crystal_size_min 0.12
_refine_diff_density_max 0.221
_refine_diff_density_min -0.127
_refine_diff_density_rms 0.035
_refine_ls_abs_structure_details 'Flack H D (1983), Acta Cryst. A39, 876-881'
_refine_ls_abs_structure_Flack 0.1(5)
_refine_ls_extinction_method none
_refine_ls_goodness_of_fit_ref 1.043
_refine_ls_hydrogen_treatment constr
_refine_ls_matrix_type full
_refine_ls_number_parameters 316
_refine_ls_number_reflns 4433
_refine_ls_number_restraints 2
_refine_ls_restrained_S_all 1.042
_refine_ls_R_factor_all 0.0332
_refine_ls_R_factor_gt 0.0285
_refine_ls_shift/su_max 0.003
_refine_ls_shift/su_mean 0.000
_refine_ls_structure_factor_coef Fsqd
_refine_ls_weighting_details 'calc w=1/[\s^2^(Fo^2^)+(0.0200P)^2^+0.0000P] where P=(Fo^2^+2Fc^2^)/3'
_refine_ls_weighting_scheme calc
_refine_ls_wR_factor_gt 0.0599
_refine_ls_wR_factor_ref 0.0606
_reflns_number_gt 3612
_reflns_number_total 4433
_reflns_threshold_expression >2sigma(I)
_cod_duplicate_entry 7152111
_cod_data_source_file c1ob06187a.txt
_cod_data_source_block m101214d1
_cod_depositor_comments
;
The following automatic conversions were performed:

'_symmetry_cell_setting' value 'Monoclinic' changed to 'monoclinic'
according to /home/saulius/struct/CIF-dictionaries/cif_core.dic
dictionary named 'cif_core.dic' version 2.4.1 from
2010-06-29.

'_exptl_absorpt_correction_type' value 'MULTI-SCAN'
changed to 'multi-scan' according to
/home/saulius/struct/CIF-dictionaries/cif_core.dic dictionary named
'cif_core.dic' version 2.4.1 from
2010-06-29.

'_refine_ls_hydrogen_treatment' value 'CONSTR' changed
to 'constr' according to
/home/saulius/struct/CIF-dictionaries/cif_core.dic dictionary named
'cif_core.dic' version 2.4.1 from 2010-06-29.

Automatic conversion script
Id: cif_fix_values 1715 2011-07-08 13:25:40Z adriana 
;
_cod_original_sg_symbol_H-M Cc
_cod_database_code 7152112

loop_
_symmetry_equiv_pos_as_xyz
'x, y, z'
'x, -y, z+1/2'
'x+1/2, y+1/2, z'
'x+1/2, -y+1/2, z+1/2'

loop_
_atom_site_label
_atom_site_type_symbol
_atom_site_fract_x
_atom_site_fract_y
_atom_site_fract_z
_atom_site_U_iso_or_equiv
_atom_site_adp_type
_atom_site_occupancy
_atom_site_symmetry_multiplicity
_atom_site_calc_flag
_atom_site_refinement_flags
F1 F 0.27307(7) -0.22081(8) 0.17484(6) 0.0324(2) Uani 1 1 d .
F2 F 1.16980(7) 0.06101(9) 0.49581(7) 0.0447(3) Uani 1 1 d .
O1 O 0.51428(8) 0.22895(10) 0.23819(7) 0.0280(3) Uani 1 1 d .
N1 N 0.22727(11) 0.37733(12) 0.47334(10) 0.0336(4) Uani 1 1 d .
N2 N 0.48491(10) 0.45798(11) 0.68831(9) 0.0260(3) Uani 1 1 d .
C1 C 0.31071(11) 0.02863(13) 0.31642(10) 0.0212(3) Uani 1 1 d .
H1 H 0.2699 0.0913 0.3329 0.025 Uiso 1 1 calc R
C2 C 0.26098(13) -0.05169(13) 0.25666(10) 0.0240(4) Uani 1 1 d .
H2 H 0.1866 -0.0456 0.2323 0.029 Uiso 1 1 calc R
C3 C 0.32214(12) -0.14018(13) 0.23370(10) 0.0234(4) Uani 1 1 d .
C4 C 0.42913(13) -0.15395(13) 0.26756(11) 0.0255(4) Uani 1 1 d .
H4 H 0.4690 -0.2167 0.2502 0.031 Uiso 1 1 calc R
C5 C 0.47767(12) -0.07306(13) 0.32832(10) 0.0228(4) Uani 1 1 d .
H5 H 0.5517 -0.0813 0.3532 0.027 Uiso 1 1 calc R
C6 C 0.41958(11) 0.01947(13) 0.35309(10) 0.0186(3) Uani 1 1 d .
C7 C 0.47640(11) 0.10908(12) 0.41707(9) 0.0178(3) Uani 1 1 d .
H7 H 0.5481 0.0746 0.4432 0.021 Uiso 1 1 calc R
C8 C 0.49593(12) 0.22982(13) 0.37695(10) 0.0203(3) Uani 1 1 d .
H8A H 0.4261 0.2677 0.3525 0.024 Uiso 1 1 calc R
H8B H 0.5359 0.2843 0.4201 0.024 Uiso 1 1 calc R
C9 C 0.55804(12) 0.21448(13) 0.31086(10) 0.0204(3) Uani 1 1 d .
C10 C 0.67179(12) 0.17892(13) 0.33306(10) 0.0228(4) Uani 1 1 d .
H10 H 0.7026 0.1528 0.2894 0.027 Uiso 1 1 calc R
C11 C 0.73567(11) 0.17995(13) 0.40868(10) 0.0222(4) Uani 1 1 d .
H11 H 0.7045 0.2036 0.4528 0.027 Uiso 1 1 calc R
C12 C 0.84971(12) 0.14779(13) 0.42966(11) 0.0217(3) Uani 1 1 d .
C13 C 0.89971(13) 0.09056(13) 0.37421(11) 0.0274(4) Uani 1 1 d .
H13 H 0.8594 0.0713 0.3205 0.033 Uiso 1 1 calc R
C14 C 1.00754(13) 0.06142(14) 0.39634(11) 0.0303(4) Uani 1 1 d .
H14 H 1.0413 0.0218 0.3586 0.036 Uiso 1 1 calc R
C15 C 1.06447(12) 0.09127(14) 0.47415(11) 0.0277(4) Uani 1 1 d .
C16 C 1.01930(13) 0.14815(14) 0.53099(11) 0.0293(4) Uani 1 1 d .
H16 H 1.0607 0.1682 0.5842 0.035 Uiso 1 1 calc R
C17 C 0.91084(12) 0.17536(13) 0.50793(11) 0.0253(4) Uani 1 1 d .
H17 H 0.8775 0.2137 0.5465 0.030 Uiso 1 1 calc R
C18 C 0.41570(11) 0.12850(12) 0.48598(9) 0.0189(3) Uani 1 1 d .
H18 H 0.3406 0.1538 0.4606 0.023 Uiso 1 1 calc R
C19 C 0.41283(11) 0.01349(13) 0.53746(10) 0.0215(4) Uani 1 1 d .
H19A H 0.3715 0.0295 0.5798 0.026 Uiso 1 1 calc R
H19B H 0.3757 -0.0510 0.5010 0.026 Uiso 1 1 calc R
C20 C 0.52538(12) -0.02897(13) 0.57982(10) 0.0223(4) Uani 1 1 d .
H20A H 0.5203 -0.0811 0.6269 0.027 Uiso 1 1 calc R
H20B H 0.5541 -0.0783 0.5404 0.027 Uiso 1 1 calc R
C21 C 0.60334(12) 0.07125(13) 0.61090(9) 0.0199(3) Uani 1 1 d .
C22 C 0.70668(12) 0.04441(14) 0.65560(10) 0.0239(4) Uani 1 1 d .
H22 H 0.7260 -0.0370 0.6679 0.029 Uiso 1 1 calc R
C23 C 0.78106(12) 0.13321(14) 0.68218(10) 0.0260(4) Uani 1 1 d .
H23 H 0.8501 0.1128 0.7140 0.031 Uiso 1 1 calc R
C24 C 0.75583(12) 0.25301(15) 0.66270(10) 0.0243(4) Uani 1 1 d .
H24 H 0.8082 0.3139 0.6791 0.029 Uiso 1 1 calc R
C25 C 0.65388(12) 0.28207(13) 0.61923(10) 0.0218(4) Uani 1 1 d .
H25 H 0.6360 0.3636 0.6061 0.026 Uiso 1 1 calc R
C26 C 0.57652(11) 0.19242(13) 0.59428(9) 0.0184(3) Uani 1 1 d .
C27 C 0.46771(11) 0.22223(13) 0.54733(10) 0.0181(3) Uani 1 1 d .
C28 C 0.41473(12) 0.32272(13) 0.56131(10) 0.0198(3) Uani 1 1 d .
C29 C 0.30990(12) 0.35231(13) 0.51192(10) 0.0225(4) Uani 1 1 d .
C30 C 0.45456(11) 0.40051(13) 0.63086(10) 0.0198(3) Uani 1 1 d .

loop_
_atom_site_aniso_label
_atom_site_aniso_U_11
_atom_site_aniso_U_22
_atom_site_aniso_U_33
_atom_site_aniso_U_23
_atom_site_aniso_U_13
_atom_site_aniso_U_12
F1 0.0356(6) 0.0340(5) 0.0267(6) -0.0124(4) 0.0052(4) -0.0096(4)
F2 0.0193(5) 0.0581(7) 0.0546(8) 0.0093(6) 0.0043(5) 0.0070(5)
O1 0.0252(6) 0.0374(7) 0.0203(7) 0.0036(5) 0.0033(5) 0.0026(5)
N1 0.0269(8) 0.0369(8) 0.0336(9) 0.0003(7) 0.0000(7) 0.0066(7)
N2 0.0241(8) 0.0255(7) 0.0275(9) -0.0023(6) 0.0038(6) 0.0034(6)
C1 0.0204(8) 0.0197(7) 0.0229(9) 0.0001(7) 0.0036(6) 0.0025(6)
C2 0.0182(8) 0.0290(9) 0.0222(9) 0.0011(7) -0.0010(6) -0.0029(7)
C3 0.0304(9) 0.0216(8) 0.0175(9) -0.0020(7) 0.0043(7) -0.0084(7)
C4 0.0283(9) 0.0235(8) 0.0256(10) -0.0037(7) 0.0079(7) 0.0036(7)
C5 0.0195(8) 0.0244(9) 0.0233(10) 0.0005(7) 0.0023(7) 0.0008(7)
C6 0.0184(8) 0.0201(8) 0.0175(8) 0.0020(7) 0.0044(6) -0.0017(6)
C7 0.0141(7) 0.0199(8) 0.0183(8) -0.0006(6) 0.0017(6) 0.0019(6)
C8 0.0166(7) 0.0221(8) 0.0212(9) 0.0005(7) 0.0020(6) -0.0003(6)
C9 0.0218(8) 0.0175(8) 0.0209(9) 0.0013(7) 0.0028(7) -0.0028(6)
C10 0.0206(8) 0.0268(8) 0.0228(9) 0.0020(7) 0.0086(7) 0.0004(7)
C11 0.0211(9) 0.0236(8) 0.0240(9) -0.0002(7) 0.0093(7) -0.0019(7)
C12 0.0192(8) 0.0224(8) 0.0239(9) 0.0048(7) 0.0060(6) -0.0012(7)
C13 0.0240(9) 0.0308(9) 0.0266(10) 0.0014(7) 0.0043(7) 0.0005(7)
C14 0.0257(9) 0.0325(9) 0.0353(11) 0.0020(8) 0.0124(8) 0.0042(8)
C15 0.0142(8) 0.0319(9) 0.0372(11) 0.0094(8) 0.0063(7) 0.0023(7)
C16 0.0251(9) 0.0298(9) 0.0294(10) 0.0059(8) -0.0010(7) -0.0049(7)
C17 0.0242(9) 0.0260(9) 0.0266(10) 0.0012(7) 0.0079(7) -0.0004(7)
C18 0.0147(7) 0.0222(8) 0.0192(9) -0.0013(7) 0.0027(6) 0.0001(6)
C19 0.0217(8) 0.0220(8) 0.0209(9) -0.0003(7) 0.0052(7) -0.0027(6)
C20 0.0239(8) 0.0215(8) 0.0211(9) 0.0023(7) 0.0042(7) 0.0009(7)
C21 0.0195(8) 0.0239(8) 0.0170(9) -0.0028(6) 0.0054(6) 0.0013(6)
C22 0.0265(9) 0.0244(8) 0.0202(9) -0.0009(7) 0.0039(7) 0.0087(7)
C23 0.0186(8) 0.0359(9) 0.0210(9) -0.0053(8) -0.0010(7) 0.0075(7)
C24 0.0187(8) 0.0312(9) 0.0230(10) -0.0088(7) 0.0042(7) -0.0016(7)
C25 0.0225(8) 0.0210(8) 0.0223(9) -0.0040(7) 0.0061(7) 0.0016(6)
C26 0.0161(8) 0.0240(8) 0.0146(8) -0.0015(6) 0.0023(6) 0.0015(6)
C27 0.0168(8) 0.0217(8) 0.0167(8) 0.0034(6) 0.0060(6) -0.0011(6)
C28 0.0170(8) 0.0230(8) 0.0193(9) 0.0011(6) 0.0042(6) -0.0001(6)
C29 0.0235(9) 0.0214(8) 0.0232(9) -0.0014(7) 0.0067(7) 0.0033(7)
C30 0.0177(8) 0.0190(8) 0.0232(9) 0.0029(7) 0.0058(6) 0.0049(6)

loop_
_atom_type_symbol
_atom_type_description
_atom_type_scat_dispersion_real
_atom_type_scat_dispersion_imag
_atom_type_scat_source
C C 0.0033 0.0016 'International Tables Vol C Tables 4.2.6.8 and 6.1.1.4'
H H 0.0000 0.0000 'International Tables Vol C Tables 4.2.6.8 and 6.1.1.4'
N N 0.0061 0.0033 'International Tables Vol C Tables 4.2.6.8 and 6.1.1.4'
O O 0.0106 0.0060 'International Tables Vol C Tables 4.2.6.8 and 6.1.1.4'
F F 0.0171 0.0103 'International Tables Vol C Tables 4.2.6.8 and 6.1.1.4'

loop_
_geom_angle_atom_site_label_1
_geom_angle_atom_site_label_2
_geom_angle_atom_site_label_3
_geom_angle
C2 C1 C6 121.32(14)
C2 C1 H1 119.3
C6 C1 H1 119.3
C3 C2 C1 117.93(14)
C3 C2 H2 121.0
C1 C2 H2 121.0
C2 C3 C4 123.43(14)
C2 C3 F1 118.23(13)
C4 C3 F1 118.32(14)
C3 C4 C5 117.86(14)
C3 C4 H4 121.1
C5 C4 H4 121.1
C6 C5 C4 121.04(14)
C6 C5 H5 119.5
C4 C5 H5 119.5
C5 C6 C1 118.41(14)
C5 C6 C7 119.49(13)
C1 C6 C7 122.08(13)
C6 C7 C18 111.81(11)
C6 C7 C8 111.52(12)
C18 C7 C8 111.02(11)
C6 C7 H7 107.4
C18 C7 H7 107.4
C8 C7 H7 107.4
C9 C8 C7 112.41(12)
C9 C8 H8A 109.1
C7 C8 H8A 109.1
C9 C8 H8B 109.1
C7 C8 H8B 109.1
H8A C8 H8B 107.9
O1 C9 C10 119.17(15)
O1 C9 C8 120.53(14)
C10 C9 C8 120.28(14)
C11 C10 C9 126.31(16)
C11 C10 H10 116.8
C9 C10 H10 116.8
C10 C11 C12 125.79(16)
C10 C11 H11 117.1
C12 C11 H11 117.1
C13 C12 C17 118.39(14)
C13 C12 C11 122.55(15)
C17 C12 C11 119.06(15)
C14 C13 C12 120.87(16)
C14 C13 H13 119.6
C12 C13 H13 119.6
C15 C14 C13 118.47(16)
C15 C14 H14 120.8
C13 C14 H14 120.8
F2 C15 C16 118.81(16)
F2 C15 C14 118.16(16)
C16 C15 C14 123.02(15)
C15 C16 C17 117.62(16)
C15 C16 H16 121.2
C17 C16 H16 121.2
C16 C17 C12 121.62(16)
C16 C17 H17 119.2
C12 C17 H17 119.2
C27 C18 C7 112.45(12)
C27 C18 C19 105.11(12)
C7 C18 C19 112.13(12)
C27 C18 H18 109.0
C7 C18 H18 109.0
C19 C18 H18 109.0
C20 C19 C18 111.86(12)
C20 C19 H19A 109.2
C18 C19 H19A 109.2
C20 C19 H19B 109.2
C18 C19 H19B 109.2
H19A C19 H19B 107.9
C21 C20 C19 114.26(12)
C21 C20 H20A 108.7
C19 C20 H20A 108.7
C21 C20 H20B 108.7
C19 C20 H20B 108.7
H20A C20 H20B 107.6
C22 C21 C26 118.08(13)
C22 C21 C20 119.89(13)
C26 C21 C20 122.00(13)
C23 C22 C21 121.46(14)
C23 C22 H22 119.3
C21 C22 H22 119.3
C22 C23 C24 120.43(14)
C22 C23 H23 119.8
C24 C23 H23 119.8
C25 C24 C23 119.22(14)
C25 C24 H24 120.4
C23 C24 H24 120.4
C24 C25 C26 120.65(14)
C24 C25 H25 119.7
C26 C25 H25 119.7
C25 C26 C21 120.07(13)
C25 C26 C27 121.14(13)
C21 C26 C27 118.73(13)
C28 C27 C26 123.06(14)
C28 C27 C18 121.80(12)
C26 C27 C18 115.02(12)
C27 C28 C30 122.26(13)
C27 C28 C29 121.85(14)
C30 C28 C29 115.64(13)
N1 C29 C28 179.02(18)
N2 C30 C28 176.75(18)

loop_
_geom_bond_atom_site_label_1
_geom_bond_atom_site_label_2
_geom_bond_distance
F1 C3 1.3724(17)
F2 C15 1.3589(17)
O1 C9 1.2235(18)
N1 C29 1.1415(19)
N2 C30 1.1436(19)
C1 C2 1.382(2)
C1 C6 1.3944(19)
C1 H1 0.9500
C2 C3 1.368(2)
C2 H2 0.9500
C3 C4 1.368(2)
C4 C5 1.392(2)
C4 H4 0.9500
C5 C6 1.389(2)
C5 H5 0.9500
C6 C7 1.520(2)
C7 C18 1.543(2)
C7 C8 1.548(2)
C7 H7 1.0000
C8 C9 1.509(2)
C8 H8A 0.9900
C8 H8B 0.9900
C9 C10 1.475(2)
C10 C11 1.337(2)
C10 H10 0.9500
C11 C12 1.469(2)
C11 H11 0.9500
C12 C13 1.394(2)
C12 C17 1.394(2)
C13 C14 1.386(2)
C13 H13 0.9500
C14 C15 1.376(2)
C14 H14 0.9500
C15 C16 1.373(2)
C16 C17 1.390(2)
C16 H16 0.9500
C17 H17 0.9500
C18 C27 1.506(2)
C18 C19 1.547(2)
C18 H18 1.0000
C19 C20 1.530(2)
C19 H19A 0.9900
C19 H19B 0.9900
C20 C21 1.5094(19)
C20 H20A 0.9900
C20 H20B 0.9900
C21 C22 1.397(2)
C21 C26 1.4050(19)
C22 C23 1.376(2)
C22 H22 0.9500
C23 C24 1.394(2)
C23 H23 0.9500
C24 C25 1.381(2)
C24 H24 0.9500
C25 C26 1.402(2)
C25 H25 0.9500
C26 C27 1.4737(19)
C27 C28 1.357(2)
C28 C30 1.444(2)
C28 C29 1.445(2)

loop_
_geom_torsion_atom_site_label_1
_geom_torsion_atom_site_label_2
_geom_torsion_atom_site_label_3
_geom_torsion_atom_site_label_4
_geom_torsion
C6 C1 C2 C3 -0.7(2)
C1 C2 C3 C4 0.9(2)
C1 C2 C3 F1 179.50(14)
C2 C3 C4 C5 -0.2(2)
F1 C3 C4 C5 -178.80(14)
C3 C4 C5 C6 -0.7(2)
C4 C5 C6 C1 0.9(2)
C4 C5 C6 C7 -177.47(14)
C2 C1 C6 C5 -0.2(2)
C2 C1 C6 C7 178.15(14)
C5 C6 C7 C18 -131.80(14)
C1 C6 C7 C18 49.90(19)
C5 C6 C7 C8 103.23(16)
C1 C6 C7 C8 -75.08(18)
C6 C7 C8 C9 -56.26(16)
C18 C7 C8 C9 178.33(12)
C7 C8 C9 O1 109.47(16)
C7 C8 C9 C10 -69.04(16)
O1 C9 C10 C11 167.47(15)
C8 C9 C10 C11 -14.0(2)
C9 C10 C11 C12 -178.03(14)
C10 C11 C12 C13 -12.4(2)
C10 C11 C12 C17 167.53(15)
C17 C12 C13 C14 0.2(2)
C11 C12 C13 C14 -179.88(14)
C12 C13 C14 C15 -0.6(2)
C13 C14 C15 F2 179.14(14)
C13 C14 C15 C16 0.3(2)
F2 C15 C16 C17 -178.42(13)
C14 C15 C16 C17 0.4(2)
C15 C16 C17 C12 -0.9(2)
C13 C12 C17 C16 0.6(2)
C11 C12 C17 C16 -179.38(14)
C6 C7 C18 C27 -176.79(12)
C8 C7 C18 C27 -51.55(15)
C6 C7 C18 C19 65.01(15)
C8 C7 C18 C19 -169.74(12)
C27 C18 C19 C20 -62.00(16)
C7 C18 C19 C20 60.47(16)
C18 C19 C20 C21 37.28(19)
C19 C20 C21 C22 175.70(15)
C19 C20 C21 C26 -6.2(2)
C26 C21 C22 C23 -0.6(2)
C20 C21 C22 C23 177.51(15)
C21 C22 C23 C24 -2.0(3)
C22 C23 C24 C25 2.6(3)
C23 C24 C25 C26 -0.5(3)
C24 C25 C26 C21 -2.2(2)
C24 C25 C26 C27 -179.54(16)
C22 C21 C26 C25 2.7(2)
C20 C21 C26 C25 -175.37(15)
C22 C21 C26 C27 -179.86(15)
C20 C21 C26 C27 2.0(2)
C25 C26 C27 C28 -37.1(2)
C21 C26 C27 C28 145.57(16)
C25 C26 C27 C18 146.93(14)
C21 C26 C27 C18 -30.4(2)
C7 C18 C27 C28 120.60(15)
C19 C18 C27 C28 -117.14(15)
C7 C18 C27 C26 -63.33(17)
C19 C18 C27 C26 58.92(17)
C26 C27 C28 C30 -8.8(2)
C18 C27 C28 C30 166.99(15)
C26 C27 C28 C29 177.26(15)
C18 C27 C28 C29 -7.0(2)
C27 C28 C29 N1 -165(100)
C30 C28 C29 N1 21(12)
C27 C28 C30 N2 -71(3)
C29 C28 C30 N2 103(3)
